data_1573476
loop_
_publ_author_name
'Reusser, Esaie'
'Aeschlimann, Michael'
'Albrecht, Martin'

_publ_section_title
;
 Enhancing activity and selectivity of palladium catalysts in ketone
 \a-arylation by tailoring the imine chelate of pyridinium amidate (PYA)
 ligands
;
_journal_name_full 'Catalysis Science &amp; Technology'
_journal_paper_doi 10.1039/D4CY01337A
_journal_year 2025
_chemical_formula_moiety 'C12 H14 Cl2 N4 O Pd'
_chemical_formula_sum 'C12 H14 Cl2 N4 O Pd'
_chemical_formula_weight 407.57
_space_group_IT_number 56
_space_group_name_Hall '-P 2ab 2ac'
_space_group_name_H-M_alt 'P c c n'
_symmetry_cell_setting orthorhombic
_symmetry_Int_Tables_number 56
_symmetry_space_group_name_Hall '-P 2ab 2ac'
_symmetry_space_group_name_H-M 'P c c n'
_atom_sites_solution_hydrogens geom
_atom_sites_solution_primary dual
_audit_creation_date 2023-10-16T15:51:08-00:00
_audit_update_record
;
2024-10-30 deposited with the CCDC.	2024-12-18 downloaded from the CCDC.
;
_cell_angle_alpha 90
_cell_angle_beta 90
_cell_angle_gamma 90
_cell_formula_units_Z 8
_cell_length_a 10.97050(13)
_cell_length_b 23.0363(2)
_cell_length_c 14.07250(15)
_cell_measurement_reflns_used 71695
_cell_measurement_temperature 173.00(10)
_cell_measurement_theta_max 33.546
_cell_measurement_theta_min 2.503
_cell_volume 3556.40(6)
_computing_cell_refinement 'CrysAlisPro 1.171.42.89a (Rigaku OD, 2023)'
_computing_data_collection 'CrysAlisPro 1.171.42.89a (Rigaku OD, 2023)'
_computing_data_reduction 'CrysAlisPro 1.171.42.89a (Rigaku OD, 2023)'
_computing_molecular_graphics 'Olex2 1.3 (Dolomanov et al., 2009)'
_computing_publication_material 'Olex2 1.3 (Dolomanov et al., 2009)'
_computing_structure_refinement 'SHELXL 2018/3 (Sheldrick, 2015)'
_computing_structure_solution 'SHELXT 2018/2 (Sheldrick, 2018)'
_diffrn_ambient_environment N~2~
_diffrn_ambient_temperature 173.00(10)
_diffrn_detector 'Hybrid Pixel Array Detector'
_diffrn_detector_area_resol_mean 10
_diffrn_detector_type 'HyPix-Arc 100'
_diffrn_measured_fraction_theta_full 0.999
_diffrn_measured_fraction_theta_max 1
_diffrn_measurement_details
;
        List of Runs (angles in degrees, time in seconds):
  # Type    Start    End  Width  t~exp~   \w     \q     \k     \f   Frames
        --------------------------------------------------------------------------
  1  \w    -18.00  55.00   0.50    0.60    --   13.29 -99.00 112.00  146
  2  \w    -28.00  21.00   0.50    0.60    --   13.29  99.00-141.00   98
  3  \w    -55.00  21.00   0.50    0.60    --  -13.44  99.00-141.00  152
  4  \w    -19.00  29.00   0.50    0.60    --  -13.44 -99.00 112.00   96
  5  \w    -25.00  94.00   0.50    0.60    --   13.29  19.00  90.00  238
  6  \w    -87.00 -42.00   0.50    0.60    --  -13.44-178.00  60.00   90
  7  \w    -94.00   7.00   0.50    0.60    --  -13.44 -38.00-120.00  202
  8  \w    -19.00  29.00   0.50    0.60    --  -13.44 -99.00-120.00   96
  9  \w    -90.00   8.00   0.50    0.60    --  -13.44 -57.00   0.00  196
 10  \w     -8.00  90.00   0.50    0.60    --   13.29  57.00-180.00  196
 11  \w    -18.00  37.00   0.50    0.60    --   13.29 -99.00  30.00  110
 12  \w    -87.00 -42.00   0.50    0.60    --  -13.44-178.00-120.00   90
;
_diffrn_measurement_device 'four-circle diffractometer'
_diffrn_measurement_device_type 'XtaLAB Synergy R, HyPix-Arc 100'
_diffrn_measurement_method '\w scans'
_diffrn_orient_matrix_type 'CrysAlisPro convention (1999,Acta A55,543-557)'
_diffrn_orient_matrix_UB_11 -0.0217934
_diffrn_orient_matrix_UB_12 -0.0282309
_diffrn_orient_matrix_UB_13 0.0107587
_diffrn_orient_matrix_UB_21 -0.0575342
_diffrn_orient_matrix_UB_22 0.0072757
_diffrn_orient_matrix_UB_23 -0.0196613
_diffrn_orient_matrix_UB_31 0.0198503
_diffrn_orient_matrix_UB_32 -0.0099151
_diffrn_orient_matrix_UB_33 -0.0451484
_diffrn_radiation_monochromator mirror
_diffrn_radiation_probe x-ray
_diffrn_radiation_type 'Mo K\a'
_diffrn_radiation_wavelength 0.71073
_diffrn_reflns_av_R_equivalents 0.0262
_diffrn_reflns_av_unetI/netI 0.0329
_diffrn_reflns_Laue_measured_fraction_full 0.999
_diffrn_reflns_Laue_measured_fraction_max 1
_diffrn_reflns_limit_h_max 15
_diffrn_reflns_limit_h_min -15
_diffrn_reflns_limit_k_max 32
_diffrn_reflns_limit_k_min -32
_diffrn_reflns_limit_l_max 20
_diffrn_reflns_limit_l_min -20
_diffrn_reflns_number 102018
_diffrn_reflns_point_group_measured_fraction_full 0.999
_diffrn_reflns_point_group_measured_fraction_max 1
_diffrn_reflns_theta_full 25.242
_diffrn_reflns_theta_max 30.506
_diffrn_reflns_theta_min 2.056
_diffrn_source 'micro-focus sealed X-ray tube'
_diffrn_source_type 'Mova (Mo) X-ray Source'
_exptl_absorpt_coefficient_mu 1.344
_exptl_absorpt_correction_T_max 1
_exptl_absorpt_correction_T_min 0.704
_exptl_absorpt_correction_type gaussian
_exptl_absorpt_process_details
;
        CrysAlisPro 1.171.42.89a (Rigaku Oxford Diffraction, 2023)
        Numerical absorption correction based on gaussian integration over
        a multifaceted crystal model
        Empirical absorption correction using spherical harmonics,
        implemented in SCALE3 ABSPACK scaling algorithm.
;
_exptl_crystal_colour red
_exptl_crystal_density_diffrn 1.522
_exptl_crystal_description block
_exptl_crystal_F_000 1616
_exptl_crystal_size_max 0.314
_exptl_crystal_size_mid 0.224
_exptl_crystal_size_min 0.184
_refine_diff_density_max 0.52
_refine_diff_density_min -0.397
_refine_diff_density_rms 0.061
_refine_ls_extinction_method none
_refine_ls_goodness_of_fit_ref 1.11
_refine_ls_hydrogen_treatment constr
_refine_ls_matrix_type full
_refine_ls_number_parameters 184
_refine_ls_number_reflns 5437
_refine_ls_number_restraints 0
_refine_ls_restrained_S_all 1.11
_refine_ls_R_factor_all 0.0247
_refine_ls_R_factor_gt 0.0227
_refine_ls_shift/su_max 0.001
_refine_ls_shift/su_mean 0
_refine_ls_structure_factor_coef Fsqd
_refine_ls_weighting_details 'w=1/[\s^2^(Fo^2^)+(0.0265P)^2^+2.4681P] where P=(Fo^2^+2Fc^2^)/3'
_refine_ls_weighting_scheme calc
_refine_ls_wR_factor_gt 0.0603
_refine_ls_wR_factor_ref 0.0611
_reflns_Friedel_coverage 0
_reflns_number_gt 5064
_reflns_number_total 5437
_reflns_threshold_expression 'I > 2\s(I)'
_cod_data_source_file d4cy01337a2.cif
_cod_data_source_block 23MA069_MA-013
_cod_original_cell_volume 3556.40(7)
_cod_database_code 1573476
_shelx_estimated_absorpt_t_min 0.678
_shelx_estimated_absorpt_t_max 0.79
_oxdiff_exptl_absorpt_empirical_details
;
        Empirical correction (ABSPACK) includes:
        - Absorption correction using spherical harmonics
        - Frame scaling
;
_oxdiff_exptl_absorpt_empirical_full_max 1.25
_oxdiff_exptl_absorpt_empirical_full_min 0.815
_smtbx_masks_void_probe_radius 1.2
_smtbx_masks_void_truncation_radius 1.2
_shelx_shelxl_version_number 2018/3
_olex2_refinement_description
;
        1. Fixed Uiso
 At 1.2 times of:
  All C(H) groups
 At 1.5 times of:
  All C(H,H,H) groups
        2.a Aromatic/amide H refined with riding coordinates:
 C2(H2), C8(H8), C10(H10), C3(H3), C9(H9)
        2.b Idealised Me refined as rotating group:
 C12(H12A,H12B,H12C), C11(H11A,H11B,H11C), C1(H1A,H1B,H1C)
;

loop_
_symmetry_equiv_pos_as_xyz
'x, y, z'
'-x+1/2, -y+1/2, z'
'-x, y+1/2, -z+1/2'
'x+1/2, -y, -z+1/2'
'-x, -y, -z'
'x-1/2, y-1/2, -z'
'x, -y-1/2, z-1/2'
'-x-1/2, y, z-1/2'

loop_
_atom_site_label
_atom_site_type_symbol
_atom_site_fract_x
_atom_site_fract_y
_atom_site_fract_z
_atom_site_U_iso_or_equiv
_atom_site_adp_type
_atom_site_occupancy
_atom_site_site_symmetry_order
_atom_site_calc_flag
_atom_site_refinement_flags_posn
_atom_site_refinement_flags_adp
_atom_site_refinement_flags_occupancy
_atom_site_disorder_assembly
_atom_site_disorder_group
Pd1 Pd 0.45048(2) 0.62553(2) 0.39040(2) 0.02344(4) Uani 1 1 d . . . . .
Cl1 Cl 0.27561(4) 0.66507(2) 0.33025(3) 0.03504(9) Uani 1 1 d . . . . .
Cl2 Cl 0.34145(4) 0.59242(2) 0.51896(3) 0.03340(9) Uani 1 1 d . . . . .
O1 O 0.73614(12) 0.64651(7) 0.20518(11) 0.0443(3) Uani 1 1 d . . . . .
N3 N 0.54840(12) 0.65338(6) 0.27723(11) 0.0298(3) Uani 1 1 d . . . . .
N2 N 0.61870(12) 0.59409(6) 0.42362(10) 0.0280(3) Uani 1 1 d . . . . .
N1 N 0.67332(14) 0.56256(6) 0.49232(11) 0.0323(3) Uani 1 1 d . . . . .
C7 C 0.45662(14) 0.65817(8) 0.12299(11) 0.0266(3) Uani 1 1 d . . . . .
N4 N 0.49283(15) 0.74506(7) 0.21011(11) 0.0364(3) Uani 1 1 d . . . . .
C6 C 0.50014(14) 0.68561(7) 0.20247(11) 0.0266(3) Uani 1 1 d . . . . .
C4 C 0.70308(15) 0.60231(7) 0.35582(13) 0.0308(3) Uani 1 1 d . . . . .
C2 C 0.78955(17) 0.55083(8) 0.46776(15) 0.0397(4) Uani 1 1 d . . . . .
H2 H 0.84607 0.529044 0.504423 0.048 Uiso 1 1 calc R U . . .
C5 C 0.66573(15) 0.63616(7) 0.27129(13) 0.0313(3) Uani 1 1 d . . . . .
C8 C 0.40747(17) 0.69008(9) 0.04994(13) 0.0368(4) Uani 1 1 d . . . . .
H8 H 0.378038 0.671124 -0.005454 0.044 Uiso 1 1 calc R U . . .
C10 C 0.44260(18) 0.77664(9) 0.13734(16) 0.0402(4) Uani 1 1 d . . . . .
H10 H 0.436713 0.817651 0.142684 0.048 Uiso 1 1 calc R U . . .
C3 C 0.81252(17) 0.57563(9) 0.38087(15) 0.0385(4) Uani 1 1 d . . . . .
H3 H 0.886417 0.574807 0.345702 0.046 Uiso 1 1 calc R U . . .
C12 C 0.45942(19) 0.59365(9) 0.11819(15) 0.0409(4) Uani 1 1 d . . . . .
H12A H 0.54281 0.579969 0.12924 0.061 Uiso 1 1 calc R U . . .
H12B H 0.432041 0.580932 0.055258 0.061 Uiso 1 1 calc R U . . .
H12C H 0.405263 0.577569 0.166911 0.061 Uiso 1 1 calc R U . . .
C9 C 0.40098(18) 0.74963(9) 0.05727(14) 0.0419(4) Uani 1 1 d . . . . .
H9 H 0.367626 0.771868 0.006716 0.05 Uiso 1 1 calc R U . . .
C11 C 0.5369(2) 0.77471(9) 0.29772(15) 0.0439(4) Uani 1 1 d . . . . .
H11A H 0.488614 0.761695 0.352316 0.066 Uiso 1 1 calc R U . . .
H11B H 0.528083 0.816803 0.290285 0.066 Uiso 1 1 calc R U . . .
H11C H 0.622864 0.765139 0.308186 0.066 Uiso 1 1 calc R U . . .
C1 C 0.61475(19) 0.54787(9) 0.58157(13) 0.0386(4) Uani 1 1 d . . . . .
H1A H 0.59724 0.583482 0.617121 0.058 Uiso 1 1 calc R U . . .
H1B H 0.669019 0.523016 0.619061 0.058 Uiso 1 1 calc R U . . .
H1C H 0.538444 0.527168 0.568817 0.058 Uiso 1 1 calc R U . . .

loop_
_atom_site_aniso_label
_atom_site_aniso_U_11
_atom_site_aniso_U_22
_atom_site_aniso_U_33
_atom_site_aniso_U_23
_atom_site_aniso_U_13
_atom_site_aniso_U_12
Pd1 0.02198(6) 0.02323(6) 0.02513(6) 0.00090(4) -0.00109(4) 0.00193(4)
Cl1 0.02473(18) 0.0441(2) 0.0363(2) 0.01078(17) 0.00229(15) 0.00815(15)
Cl2 0.0354(2) 0.03344(19) 0.03135(19) 0.00566(15) 0.00451(16) 0.00137(15)
O1 0.0284(6) 0.0582(8) 0.0463(8) 0.0081(7) 0.0086(6) 0.0064(6)
N3 0.0236(6) 0.0352(7) 0.0307(7) 0.0064(6) 0.0011(5) 0.0044(5)
N2 0.0249(6) 0.0274(6) 0.0317(7) 0.0000(5) -0.0071(5) 0.0026(5)
N1 0.0310(7) 0.0298(7) 0.0360(7) 0.0016(6) -0.0105(6) 0.0041(5)
C7 0.0243(7) 0.0312(8) 0.0244(7) 0.0025(6) 0.0007(5) 0.0003(6)
N4 0.0356(8) 0.0345(7) 0.0391(8) 0.0048(6) 0.0053(7) -0.0007(6)
C6 0.0223(7) 0.0292(7) 0.0282(7) 0.0038(6) 0.0040(6) 0.0006(6)
C4 0.0241(7) 0.0300(8) 0.0382(9) -0.0013(6) -0.0050(6) 0.0014(6)
C2 0.0301(8) 0.0364(9) 0.0526(11) -0.0009(8) -0.0158(8) 0.0057(7)
C5 0.0250(7) 0.0317(8) 0.0372(9) -0.0004(7) 0.0005(6) 0.0011(6)
C8 0.0316(8) 0.0490(10) 0.0299(8) 0.0094(7) -0.0022(7) -0.0028(8)
C10 0.0401(10) 0.0326(9) 0.0479(11) 0.0130(8) 0.0050(8) 0.0023(7)
C3 0.0244(8) 0.0390(9) 0.0521(11) 0.0001(8) -0.0059(7) 0.0047(7)
C12 0.0441(11) 0.0370(10) 0.0417(10) -0.0063(8) -0.0051(8) 0.0017(8)
C9 0.0380(9) 0.0467(10) 0.0411(10) 0.0192(9) -0.0013(8) 0.0007(8)
C11 0.0528(12) 0.0335(9) 0.0454(11) -0.0048(8) 0.0015(9) -0.0058(8)
C1 0.0449(10) 0.0392(9) 0.0316(8) 0.0018(7) -0.0090(8) 0.0060(8)

loop_
_atom_type_symbol
_atom_type_description
_atom_type_scat_dispersion_real
_atom_type_scat_dispersion_imag
_atom_type_scat_source
C C 0.0033 0.0016 'International Tables Vol C Tables 4.2.6.8 and 6.1.1.4'
H H 0 0 'International Tables Vol C Tables 4.2.6.8 and 6.1.1.4'
Cl Cl 0.1484 0.1585 'International Tables Vol C Tables 4.2.6.8 and 6.1.1.4'
N N 0.0061 0.0033 'International Tables Vol C Tables 4.2.6.8 and 6.1.1.4'
O O 0.0106 0.006 'International Tables Vol C Tables 4.2.6.8 and 6.1.1.4'
Pd Pd -0.9988 1.0072 'International Tables Vol C Tables 4.2.6.8 and 6.1.1.4'

loop_
_exptl_crystal_face_index_h
_exptl_crystal_face_index_k
_exptl_crystal_face_index_l
_exptl_crystal_face_perp_dist
0 -1 0 0.1448
0 1 0 0.0541
-1 -1 1 0.1297
0 -1 -1 0.1101
0 1 1 0.1408
-1 -1 0 0.0615
1 1 0 0.1266
-1 0 1 0.1208
1 0 -1 0.1018
-1 -1 -1 0.0868
1 1 1 0.109
1 0 0 0.1196
-1 0 -1 0.0877
-1 1 1 0.1235
1 0 1 0.1039
1 -1 -1 0.1039
-1 1 0 0.0671
1 -1 1 0.1234
-1 1 -1 0.0984
0 0 -1 0.1326
0 0 1 0.1708
0 -1 1 0.1619
2 -24 13 0.1376
4 -20 -15 0.1063
-8 -24 -9 0.0749
-12 -21 0 0.0684

loop_
_geom_angle_atom_site_label_1
_geom_angle_atom_site_label_2
_geom_angle_atom_site_label_3
_geom_angle
_geom_angle_site_symmetry_1
_geom_angle_site_symmetry_3
_geom_angle_publ_flag
Cl1 Pd1 Cl2 89.253(16) . . ?
N3 Pd1 Cl1 91.59(4) . . ?
N3 Pd1 Cl2 178.96(4) . . ?
N3 Pd1 N2 79.19(6) . . ?
N2 Pd1 Cl1 170.73(4) . . ?
N2 Pd1 Cl2 99.95(4) . . ?
C6 N3 Pd1 124.16(10) . . ?
C5 N3 Pd1 117.49(12) . . ?
C5 N3 C6 118.20(15) . . ?
N1 N2 Pd1 139.29(12) . . ?
C4 N2 Pd1 114.30(11) . . ?
C4 N2 N1 106.19(14) . . ?
N2 N1 C1 123.31(15) . . ?
C2 N1 N2 110.12(16) . . ?
C2 N1 C1 126.43(15) . . ?
C6 C7 C8 120.05(17) . . ?
C6 C7 C12 119.37(15) . . ?
C8 C7 C12 120.56(16) . . ?
C6 N4 C11 120.13(16) . . ?
C10 N4 C6 119.53(17) . . ?
C10 N4 C11 120.33(17) . . ?
C7 C6 N3 120.21(15) . . ?
C7 C6 N4 120.16(15) . . ?
N4 C6 N3 119.59(15) . . ?
N2 C4 C5 117.03(14) . . ?
N2 C4 C3 110.61(16) . . ?
C3 C4 C5 132.36(17) . . ?
N1 C2 H2 125.7 . . ?
N1 C2 C3 108.56(16) . . ?
C3 C2 H2 125.7 . . ?
O1 C5 N3 125.99(17) . . ?
O1 C5 C4 122.35(16) . . ?
N3 C5 C4 111.66(15) . . ?
C7 C8 H8 120.1 . . ?
C7 C8 C9 119.80(18) . . ?
C9 C8 H8 120.1 . . ?
N4 C10 H10 119.7 . . ?
C9 C10 N4 120.58(18) . . ?
C9 C10 H10 119.7 . . ?
C4 C3 H3 127.7 . . ?
C2 C3 C4 104.51(17) . . ?
C2 C3 H3 127.7 . . ?
C7 C12 H12A 109.5 . . ?
C7 C12 H12B 109.5 . . ?
C7 C12 H12C 109.5 . . ?
H12A C12 H12B 109.5 . . ?
H12A C12 H12C 109.5 . . ?
H12B C12 H12C 109.5 . . ?
C8 C9 H9 120.1 . . ?
C10 C9 C8 119.88(18) . . ?
C10 C9 H9 120.1 . . ?
N4 C11 H11A 109.5 . . ?
N4 C11 H11B 109.5 . . ?
N4 C11 H11C 109.5 . . ?
H11A C11 H11B 109.5 . . ?
H11A C11 H11C 109.5 . . ?
H11B C11 H11C 109.5 . . ?
N1 C1 H1A 109.5 . . ?
N1 C1 H1B 109.5 . . ?
N1 C1 H1C 109.5 . . ?
H1A C1 H1B 109.5 . . ?
H1A C1 H1C 109.5 . . ?
H1B C1 H1C 109.5 . . ?

loop_
_geom_bond_atom_site_label_1
_geom_bond_atom_site_label_2
_geom_bond_distance
_geom_bond_site_symmetry_2
_geom_bond_publ_flag
Pd1 Cl1 2.2861(4) . ?
Pd1 Cl2 2.2991(4) . ?
Pd1 N3 2.0253(14) . ?
Pd1 N2 2.0369(13) . ?
O1 C5 1.232(2) . ?
N3 C6 1.392(2) . ?
N3 C5 1.350(2) . ?
N2 N1 1.3496(19) . ?
N2 C4 1.343(2) . ?
N1 C2 1.349(2) . ?
N1 C1 1.451(3) . ?
C7 C6 1.370(2) . ?
C7 C8 1.374(2) . ?
C7 C12 1.488(3) . ?
N4 C6 1.376(2) . ?
N4 C10 1.372(2) . ?
N4 C11 1.490(3) . ?
C4 C5 1.480(2) . ?
C4 C3 1.394(2) . ?
C2 H2 0.95 . ?
C2 C3 1.373(3) . ?
C8 H8 0.95 . ?
C8 C9 1.378(3) . ?
C10 H10 0.95 . ?
C10 C9 1.366(3) . ?
C3 H3 0.95 . ?
C12 H12A 0.98 . ?
C12 H12B 0.98 . ?
C12 H12C 0.98 . ?
C9 H9 0.95 . ?
C11 H11A 0.98 . ?
C11 H11B 0.98 . ?
C11 H11C 0.98 . ?
C1 H1A 0.98 . ?
C1 H1B 0.98 . ?
C1 H1C 0.98 . ?

loop_
_geom_torsion_atom_site_label_1
_geom_torsion_atom_site_label_2
_geom_torsion_atom_site_label_3
_geom_torsion_atom_site_label_4
_geom_torsion
_geom_torsion_site_symmetry_1
_geom_torsion_site_symmetry_2
_geom_torsion_site_symmetry_3
_geom_torsion_site_symmetry_4
_geom_torsion_publ_flag
Pd1 N3 C6 C7 -92.27(17) . . . . ?
Pd1 N3 C6 N4 85.66(18) . . . . ?
Pd1 N3 C5 O1 176.02(16) . . . . ?
Pd1 N3 C5 C4 -4.15(19) . . . . ?
Pd1 N2 N1 C2 173.42(14) . . . . ?
Pd1 N2 N1 C1 -10.5(3) . . . . ?
Pd1 N2 C4 C5 4.37(19) . . . . ?
Pd1 N2 C4 C3 -175.32(12) . . . . ?
N2 N1 C2 C3 0.5(2) . . . . ?
N2 C4 C5 O1 179.60(17) . . . . ?
N2 C4 C5 N3 -0.2(2) . . . . ?
N2 C4 C3 C2 0.0(2) . . . . ?
N1 N2 C4 C5 180.00(14) . . . . ?
N1 N2 C4 C3 0.30(19) . . . . ?
N1 C2 C3 C4 -0.3(2) . . . . ?
C7 C8 C9 C10 -0.5(3) . . . . ?
N4 C10 C9 C8 1.1(3) . . . . ?
C6 N3 C5 O1 0.3(3) . . . . ?
C6 N3 C5 C4 -179.82(14) . . . . ?
C6 C7 C8 C9 -0.6(3) . . . . ?
C6 N4 C10 C9 -0.6(3) . . . . ?
C4 N2 N1 C2 -0.47(19) . . . . ?
C4 N2 N1 C1 175.58(16) . . . . ?
C5 N3 C6 C7 83.1(2) . . . . ?
C5 N3 C6 N4 -98.97(19) . . . . ?
C5 C4 C3 C2 -179.67(18) . . . . ?
C8 C7 C6 N3 179.06(15) . . . . ?
C8 C7 C6 N4 1.1(2) . . . . ?
C10 N4 C6 N3 -178.45(15) . . . . ?
C10 N4 C6 C7 -0.5(2) . . . . ?
C3 C4 C5 O1 -0.8(3) . . . . ?
C3 C4 C5 N3 179.38(19) . . . . ?
C12 C7 C6 N3 1.1(2) . . . . ?
C12 C7 C6 N4 -176.83(16) . . . . ?
C12 C7 C8 C9 177.30(18) . . . . ?
C11 N4 C6 N3 0.3(2) . . . . ?
C11 N4 C6 C7 178.22(16) . . . . ?
C11 N4 C10 C9 -179.35(18) . . . . ?
C1 N1 C2 C3 -175.44(17) . . . . ?

loop_
_exptl_oxdiff_crystal_face_indexfrac_h
_exptl_oxdiff_crystal_face_indexfrac_k
_exptl_oxdiff_crystal_face_indexfrac_l
_exptl_oxdiff_crystal_face_x
_exptl_oxdiff_crystal_face_y
_exptl_oxdiff_crystal_face_z
0 -0.9987 0.0001 0.0282 -0.0073 0.0099
0 0.9987 -0.0001 -0.0282 0.0073 -0.0099
-0.9988 -0.9993 0.9989 0.0607 0.0306 -0.055
-0.0002 -0.9985 -0.9987 0.0174 0.0124 0.055
0.0002 0.9985 0.9987 -0.0174 -0.0124 -0.055
-0.9989 -0.9991 0.0001 0.05 0.0502 -0.0099
0.9989 0.9991 -0.0001 -0.05 -0.0502 0.0099
-0.9987 -0.0005 0.9988 0.0325 0.0378 -0.0649
0.9987 0.0005 -0.9988 -0.0325 -0.0378 0.0649
-0.9991 -0.9989 -0.9988 0.0392 0.0699 0.0352
0.9991 0.9989 0.9988 -0.0392 -0.0699 -0.0352
0.9989 0.0004 0 -0.0218 -0.0575 0.0198
-0.9991 -0.0002 -0.9989 0.011 0.0771 0.0253
-0.9987 0.9982 0.9987 0.0043 0.0451 -0.0748
0.9991 0.0002 0.9989 -0.011 -0.0771 -0.0253
0.9987 -0.9982 -0.9987 -0.0043 -0.0451 0.0748
-0.9989 0.9984 -0.0001 -0.0064 0.0647 -0.0297
0.999 -0.9985 0.999 0.0172 -0.0844 -0.0154
-0.999 0.9985 -0.999 -0.0172 0.0844 0.0154
-0.0002 0.0002 -0.9988 -0.0107 0.0196 0.0451
0.0002 -0.0002 0.9988 0.0107 -0.0196 -0.0451
0.0001 -0.9989 0.999 0.0389 -0.0269 -0.0352
1.9989 -23.971 12.9876 0.7729 -0.5448 -0.309
3.9924 -19.9702 -14.9805 0.3156 -0.0805 0.9536
-7.9936 -23.9705 -8.9872 0.7542 0.4622 0.4848
-11.9877 -20.9775 0.002 0.8535 0.537 -0.0301

loop_
_smtbx_masks_void_nr
_smtbx_masks_void_average_x
_smtbx_masks_void_average_y
_smtbx_masks_void_average_z
_smtbx_masks_void_volume
_smtbx_masks_void_count_electrons
_smtbx_masks_void_content
1 -0.118 0.038 0.22 58.6 17.3 0
2 0.118 -0.038 0.78 58.6 16.4 0
3 -0.118 0.462 0.72 58.6 16.4 0
4 0.118 0.538 0.28 58.6 17.4 0
5 0.25 0.25 0.49 66.6 17 0
6 0.25 0.25 -0.01 66.6 17.9 0
7 0.382 0.538 0.78 58.6 17.1 0
8 0.382 0.962 0.28 58.6 16.6 0
9 0.618 0.038 0.72 58.6 17.2 0
10 0.618 0.462 0.22 58.6 16.7 0
11 0.75 0.75 0.51 66.6 17.8 0
12 0.75 0.75 0.01 66.6 17 0
